data_4131437
loop_
_publ_author_name
'Haynes, Alyssa S.'
'Stoumpos, Constantinos C.'
'Chen, Haijie'
'Chica, Daniel'
'Kanatzidis, Mercouri G.'

_publ_section_title
;
 Panoramic Synthesis as an Effective Materials Discovery Tool: The System
 Cs/Sn/P/Se as a Test Case.
;
_journal_issue 31
_journal_name_full 'Journal of the American Chemical Society'
_journal_page_first 10814
_journal_page_last 10821
_journal_paper_doi 10.1021/jacs.7b05423
_journal_volume 139
_journal_year 2017
_chemical_formula_moiety Cs4Sn5P4Se20
_chemical_formula_sum 'Cs4 P4 Se20 Sn5'
_chemical_formula_weight 2828.17
_space_group_IT_number 164
_space_group_name_Hall '-P 3 2"'
_space_group_name_H-M_alt 'P -3 m 1'
_symmetry_cell_setting trigonal
_symmetry_space_group_name_H-M 'P -3 m 1'
_atom_sites_solution_primary direct
_atom_sites_solution_secondary difmap
_audit_creation_method SHELXL-97
_cell_angle_alpha 90.00
_cell_angle_beta 90.00
_cell_angle_gamma 120.00
_cell_formula_units_Z 1
_cell_length_a 7.6953(11)
_cell_length_b 7.6953(11)
_cell_length_c 18.797(4)
_cell_measurement_reflns_used 9435
_cell_measurement_temperature 293(2)
_cell_measurement_theta_max 29.10
_cell_measurement_theta_min 2.17
_cell_volume 964.0(3)
_computing_cell_refinement 'STOE X-AREA'
_computing_data_collection 'STOE X-AREA'
_computing_data_reduction 'STOE X-RED'
_computing_structure_refinement 'SHELXL-97 (Sheldrick, 2008)'
_computing_structure_solution 'SHELXS-97 (Sheldrick, 2008)'
_diffrn_ambient_temperature 293(2)
_diffrn_detector_area_resol_mean 6.67
_diffrn_measured_fraction_theta_full 0.996
_diffrn_measured_fraction_theta_max 0.996
_diffrn_measurement_device_type 'STOE IPDS 2'
_diffrn_measurement_method rotation
_diffrn_radiation_monochromator graphite
_diffrn_radiation_source 'fine-focus sealed tube'
_diffrn_radiation_type MoK\a
_diffrn_radiation_wavelength 0.71073
_diffrn_reflns_av_R_equivalents 0.0412
_diffrn_reflns_av_sigmaI/netI 0.0185
_diffrn_reflns_limit_h_max 10
_diffrn_reflns_limit_h_min -10
_diffrn_reflns_limit_k_max 10
_diffrn_reflns_limit_k_min -10
_diffrn_reflns_limit_l_max 25
_diffrn_reflns_limit_l_min -22
_diffrn_reflns_number 9435
_diffrn_reflns_theta_full 29.10
_diffrn_reflns_theta_max 29.10
_diffrn_reflns_theta_min 2.17
_exptl_absorpt_coefficient_mu 25.966
_exptl_absorpt_correction_T_max 0.3272
_exptl_absorpt_correction_T_min 0.0874
_exptl_absorpt_correction_type numerical
_exptl_absorpt_process_details 'STOE X-RED32'
_exptl_crystal_colour black
_exptl_crystal_density_diffrn 4.872
_exptl_crystal_density_method 'not measured'
_exptl_crystal_description block
_exptl_crystal_F_000 1210
_exptl_crystal_size_max 0.106
_exptl_crystal_size_mid 0.035
_exptl_crystal_size_min 0.024
_refine_diff_density_max 1.942
_refine_diff_density_min -1.592
_refine_diff_density_rms 0.179
_refine_ls_extinction_coef 0.00111(16)
_refine_ls_extinction_expression Fc^*^=kFc[1+0.001xFc^2^\l^3^/sin(2\q)]^-1/4^
_refine_ls_extinction_method SHELXL
_refine_ls_goodness_of_fit_ref 1.238
_refine_ls_matrix_type full
_refine_ls_number_parameters 57
_refine_ls_number_reflns 1058
_refine_ls_number_restraints 0
_refine_ls_restrained_S_all 1.238
_refine_ls_R_factor_all 0.0473
_refine_ls_R_factor_gt 0.0397
_refine_ls_shift/su_max 0.001
_refine_ls_shift/su_mean 0.000
_refine_ls_structure_factor_coef Fsqd
_refine_ls_weighting_details 'calc w=1/[\s^2^(Fo^2^)+(0.0307P)^2^+5.4345P] where P=(Fo^2^+2Fc^2^)/3'
_refine_ls_weighting_scheme calc
_refine_ls_wR_factor_gt 0.0837
_refine_ls_wR_factor_ref 0.0865
_reflns_number_gt 961
_reflns_number_total 1058
_reflns_threshold_expression >2sigma(I)
_cod_data_source_file ja7b05423_si_002.cif
_cod_data_source_block Cs4Sn5P4Se20
_cod_original_sg_symbol_H-M P-3m1
_cod_database_code 4131437

loop_
_symmetry_equiv_pos_as_xyz
'x, y, z'
'-y, x-y, z'
'-x+y, -x, z'
'y, x, -z'
'x-y, -y, -z'
'-x, -x+y, -z'
'-x, -y, -z'
'y, -x+y, -z'
'x-y, x, -z'
'-y, -x, z'
'-x+y, y, z'
'x, x-y, z'

loop_
_atom_site_label
_atom_site_type_symbol
_atom_site_fract_x
_atom_site_fract_y
_atom_site_fract_z
_atom_site_U_iso_or_equiv
_atom_site_adp_type
_atom_site_occupancy
_atom_site_symmetry_multiplicity
_atom_site_calc_flag
_atom_site_refinement_flags
Sn1 Sn 0.6667 0.3333 0.66464(4) 0.0202(2) Uani 1 6 d S
Sn2 Sn 0.5000 0.0000 0.5000 0.01782(18) Uani 1 4 d S
Cs2 Cs 0.6667 0.3333 0.07323(10) 0.0609(6) Uani 0.958(6) 6 d SP
Cs2A Cs 0.625(5) 0.375(5) 0.040(3) 0.0609(6) Uani 0.014(2) 2 d SP
Cs3 Cs 0.0000 0.0000 0.75278(7) 0.0564(4) Uani 0.967(3) 6 d SP
Cs3A Cs 0.0000 0.0000 0.8138(19) 0.0564(4) Uani 0.033(3) 6 d SP
Se1 Se 0.6667 0.3333 0.41590(6) 0.0176(3) Uani 1 6 d S
Se2 Se 0.33432(10) 0.16716(5) 0.58214(4) 0.01865(19) Uani 1 2 d S
Se3 Se 0.508(2) 0.016(5) 0.7504(3) 0.026(3) Uani 0.43(14) 2 d SP
Se3A Se 0.467(8) 0.0057(14) 0.7501(3) 0.026(3) Uani 0.29(7) 1 d P
Se4 Se 0.32609(18) 0.16305(9) 0.91314(5) 0.0573(4) Uani 1 2 d S
P1 P 0.5021(10) 0.2511(5) 0.8227(3) 0.0263(12) Uani 0.33 2 d SP
P2 P 0.5870(5) 0.1739(11) 0.8552(3) 0.0292(13) Uani 0.33 2 d SP

loop_
_atom_site_aniso_label
_atom_site_aniso_U_11
_atom_site_aniso_U_22
_atom_site_aniso_U_33
_atom_site_aniso_U_23
_atom_site_aniso_U_13
_atom_site_aniso_U_12
Sn1 0.0223(3) 0.0223(3) 0.0159(4) 0.000 0.000 0.01117(14)
Sn2 0.0172(3) 0.0132(3) 0.0217(3) -0.0021(2) -0.00106(12) 0.00661(16)
Cs2 0.0730(7) 0.0730(7) 0.0368(10) 0.000 0.000 0.0365(4)
Cs2A 0.0730(7) 0.0730(7) 0.0368(10) 0.000 0.000 0.0365(4)
Cs3 0.0670(6) 0.0670(6) 0.0353(6) 0.000 0.000 0.0335(3)
Cs3A 0.0670(6) 0.0670(6) 0.0353(6) 0.000 0.000 0.0335(3)
Se1 0.0173(4) 0.0173(4) 0.0182(6) 0.000 0.000 0.0087(2)
Se2 0.0158(4) 0.0185(3) 0.0208(4) 0.00078(14) 0.0016(3) 0.00789(19)
Se3 0.028(8) 0.0224(14) 0.0254(4) 0.0026(4) 0.00131(19) 0.0112(7)
Se3A 0.028(8) 0.0224(14) 0.0254(4) 0.0026(4) 0.00131(19) 0.0112(7)
Se4 0.0444(6) 0.0834(7) 0.0311(5) 0.0055(2) 0.0110(4) 0.0222(3)
P1 0.031(3) 0.028(2) 0.020(2) 0.0014(12) 0.003(2) 0.0157(16)
P2 0.032(2) 0.039(4) 0.018(2) 0.004(2) 0.0020(12) 0.0196(18)

loop_
_atom_type_symbol
_atom_type_description
_atom_type_scat_dispersion_real
_atom_type_scat_dispersion_imag
_atom_type_scat_source
P P 0.1023 0.0942 'International Tables Vol C Tables 4.2.6.8 and 6.1.1.4'
Se Se -0.0929 2.2259 'International Tables Vol C Tables 4.2.6.8 and 6.1.1.4'
Sn Sn -0.6537 1.4246 'International Tables Vol C Tables 4.2.6.8 and 6.1.1.4'
Cs Cs -0.3680 2.1192 'International Tables Vol C Tables 4.2.6.8 and 6.1.1.4'

loop_
_geom_angle_atom_site_label_1
_geom_angle_atom_site_label_2
_geom_angle_atom_site_label_3
_geom_angle
_geom_angle_site_symmetry_1
_geom_angle_site_symmetry_3
Se3 Sn1 Se3 87.1(7) . 2_655
Se3 Sn1 Se3 87.1(7) . 3_665
Se3 Sn1 Se3 87.1(7) 2_655 3_665
Se3 Sn1 Se2 91.2(4) . .
Se3 Sn1 Se2 177.7(5) 2_655 .
Se3 Sn1 Se2 91.2(4) 3_665 .
Se3 Sn1 Se2 91.2(3) . 2_655
Se3 Sn1 Se2 91.2(3) 2_655 2_655
Se3 Sn1 Se2 177.7(5) 3_665 2_655
Se2 Sn1 Se2 90.37(3) . 2_655
Se3 Sn1 Se2 177.7(5) . 3_665
Se3 Sn1 Se2 91.2(4) 2_655 3_665
Se3 Sn1 Se2 91.2(4) 3_665 3_665
Se2 Sn1 Se2 90.37(3) . 3_665
Se2 Sn1 Se2 90.37(3) 2_655 3_665
Se3 Sn1 Se3A 83.8(7) . 2_655
Se3 Sn1 Se3A 5.9(13) 2_655 2_655
Se3 Sn1 Se3A 91.8(13) 3_665 2_655
Se2 Sn1 Se3A 174.0(14) . 2_655
Se2 Sn1 Se3A 86.4(9) 2_655 2_655
Se2 Sn1 Se3A 94.7(11) 3_665 2_655
Se3 Sn1 Se3A 91.8(13) . 10_665
Se3 Sn1 Se3A 5.9(13) 2_655 10_665
Se3 Sn1 Se3A 83.8(7) 3_665 10_665
Se2 Sn1 Se3A 174.0(14) . 10_665
Se2 Sn1 Se3A 94.7(11) 2_655 10_665
Se2 Sn1 Se3A 86.4(9) 3_665 10_665
Se3A Sn1 Se3A 12(3) 2_655 10_665
Se3 Sn1 Se3A 5.9(13) . 11_655
Se3 Sn1 Se3A 83.8(7) 2_655 11_655
Se3 Sn1 Se3A 91.8(13) 3_665 11_655
Se2 Sn1 Se3A 94.7(11) . 11_655
Se2 Sn1 Se3A 86.4(9) 2_655 11_655
Se2 Sn1 Se3A 174.0(14) 3_665 11_655
Se3A Sn1 Se3A 80(2) 2_655 11_655
Se3A Sn1 Se3A 88.79(16) 10_665 11_655
Se3 Sn1 Se3A 91.8(13) . 3_665
Se3 Sn1 Se3A 83.8(7) 2_655 3_665
Se3 Sn1 Se3A 5.9(13) 3_665 3_665
Se2 Sn1 Se3A 94.7(11) . 3_665
Se2 Sn1 Se3A 174.0(15) 2_655 3_665
Se2 Sn1 Se3A 86.4(9) 3_665 3_665
Se3A Sn1 Se3A 88.79(16) 2_655 3_665
Se3A Sn1 Se3A 80(2) 10_665 3_665
Se3A Sn1 Se3A 96.3(16) 11_655 3_665
Se3 Sn1 Se3A 83.8(7) . 12
Se3 Sn1 Se3A 91.8(13) 2_655 12
Se3 Sn1 Se3A 5.9(13) 3_665 12
Se2 Sn1 Se3A 86.4(9) . 12
Se2 Sn1 Se3A 174.0(15) 2_655 12
Se2 Sn1 Se3A 94.7(11) 3_665 12
Se3A Sn1 Se3A 96.3(16) 2_655 12
Se3A Sn1 Se3A 88.79(16) 10_665 12
Se3A Sn1 Se3A 88.79(16) 11_655 12
Se3A Sn1 Se3A 12(3) 3_665 12
Se3 Sn1 Se3A 5.9(13) . .
Se3 Sn1 Se3A 91.8(13) 2_655 .
Se3 Sn1 Se3A 83.8(7) 3_665 .
Se2 Sn1 Se3A 86.4(9) . .
Se2 Sn1 Se3A 94.7(11) 2_655 .
Se2 Sn1 Se3A 174.0(14) 3_665 .
Se3A Sn1 Se3A 88.78(16) 2_655 .
Se3A Sn1 Se3A 96.3(16) 10_665 .
Se3A Sn1 Se3A 12(3) 11_655 .
Se3A Sn1 Se3A 88.78(16) 3_665 .
Se3A Sn1 Se3A 80(2) 12 .
Se2 Sn2 Se2 180.000(11) 8_556 2_655
Se2 Sn2 Se2 90.43(3) 8_556 7_656
Se2 Sn2 Se2 89.57(3) 2_655 7_656
Se2 Sn2 Se2 89.57(3) 8_556 .
Se2 Sn2 Se2 90.43(3) 2_655 .
Se2 Sn2 Se2 180.0 7_656 .
Se2 Sn2 Se1 90.263(19) 8_556 .
Se2 Sn2 Se1 89.737(19) 2_655 .
Se2 Sn2 Se1 90.263(19) 7_656 .
Se2 Sn2 Se1 89.738(19) . .
Se2 Sn2 Se1 89.738(19) 8_556 7_656
Se2 Sn2 Se1 90.262(19) 2_655 7_656
Se2 Sn2 Se1 89.737(19) 7_656 7_656
Se2 Sn2 Se1 90.262(19) . 7_656
Se1 Sn2 Se1 180.0 . 7_656
Cs2A Cs2 Cs2A 71(6) . 2_655
Cs2A Cs2 Cs2A 71(6) . 3_665
Cs2A Cs2 Cs2A 71(6) 2_655 3_665
Cs2A Cs2 P2 125.8(4) . 8_666
Cs2A Cs2 P2 125.8(4) 2_655 8_666
Cs2A Cs2 P2 70(4) 3_665 8_666
Cs2A Cs2 P2 125.8(4) . 7_656
Cs2A Cs2 P2 70(4) 2_655 7_656
Cs2A Cs2 P2 125.8(4) 3_665 7_656
P2 Cs2 P2 107.16(11) 8_666 7_656
Cs2A Cs2 P2 70(4) . 9_556
Cs2A Cs2 P2 125.8(4) 2_655 9_556
Cs2A Cs2 P2 125.8(4) 3_665 9_556
P2 Cs2 P2 107.16(11) 8_666 9_556
P2 Cs2 P2 107.16(11) 7_656 9_556
Cs2A Cs2 Se4 79(4) . 2_654
Cs2A Cs2 Se4 37.3(18) 2_655 2_654
Cs2A Cs2 Se4 37.3(18) 3_665 2_654
P2 Cs2 Se4 90.88(8) 8_666 2_654
P2 Cs2 Se4 90.88(8) 7_656 2_654
P2 Cs2 Se4 148.72(11) 9_556 2_654
Cs2A Cs2 Se4 37.3(18) . 1_554
Cs2A Cs2 Se4 37.3(18) 2_655 1_554
Cs2A Cs2 Se4 79(4) 3_665 1_554
P2 Cs2 Se4 148.72(11) 8_666 1_554
P2 Cs2 Se4 90.88(8) 7_656 1_554
P2 Cs2 Se4 90.88(8) 9_556 1_554
Se4 Cs2 Se4 62.86(4) 2_654 1_554
Cs2A Cs2 Se4 37.3(18) . 3_664
Cs2A Cs2 Se4 79(4) 2_655 3_664
Cs2A Cs2 Se4 37.3(18) 3_665 3_664
P2 Cs2 Se4 90.88(8) 8_666 3_664
P2 Cs2 Se4 148.72(11) 7_656 3_664
P2 Cs2 Se4 90.88(8) 9_556 3_664
Se4 Cs2 Se4 62.86(4) 2_654 3_664
Se4 Cs2 Se4 62.86(4) 1_554 3_664
Cs2A Cs2 Se4 129(3) . 9_656
Cs2A Cs2 Se4 92.36(19) 2_655 9_656
Cs2A Cs2 Se4 58(3) 3_665 9_656
P2 Cs2 Se4 34.76(5) 8_666 9_656
P2 Cs2 Se4 87.93(2) 7_656 9_656
P2 Cs2 Se4 141.64(7) 9_556 9_656
Se4 Cs2 Se4 61.90(3) 2_654 9_656
Se4 Cs2 Se4 124.72(4) 1_554 9_656
Se4 Cs2 Se4 93.47(3) 3_664 9_656
Cs2A Cs2 Se4 129(3) . 7_656
Cs2A Cs2 Se4 58(3) 2_655 7_656
Cs2A Cs2 Se4 92.36(19) 3_665 7_656
P2 Cs2 Se4 87.93(2) 8_666 7_656
P2 Cs2 Se4 34.76(5) 7_656 7_656
P2 Cs2 Se4 141.64(7) 9_556 7_656
Se4 Cs2 Se4 61.90(3) 2_654 7_656
Se4 Cs2 Se4 93.47(3) 1_554 7_656
Se4 Cs2 Se4 124.72(4) 3_664 7_656
Se4 Cs2 Se4 58.42(4) 9_656 7_656
Cs2A Cs2 Se4 92.36(19) . 8_666
Cs2A Cs2 Se4 129(3) 2_655 8_666
Cs2A Cs2 Se4 58(3) 3_665 8_666
P2 Cs2 Se4 34.76(5) 8_666 8_666
P2 Cs2 Se4 141.64(7) 7_656 8_666
P2 Cs2 Se4 87.93(2) 9_556 8_666
Se4 Cs2 Se4 93.47(3) 2_654 8_666
Se4 Cs2 Se4 124.72(4) 1_554 8_666
Se4 Cs2 Se4 61.90(3) 3_664 8_666
Se4 Cs2 Se4 61.29(3) 9_656 8_666
Se4 Cs2 Se4 119.563(7) 7_656 8_666
Cs2 Cs2A Cs2A 55(3) . 2_655
Cs2 Cs2A Cs2A 55(3) . 3_665
Cs2A Cs2A Cs2A 60.000(8) 2_655 3_665
Cs2 Cs2A Se4 133(2) . 1_554
Cs2A Cs2A Se4 81.2(11) 2_655 1_554
Cs2A Cs2A Se4 118.1(10) 3_665 1_554
Cs2 Cs2A Se4 133(2) . 3_664
Cs2A Cs2A Se4 118.1(10) 2_655 3_664
Cs2A Cs2A Se4 81.2(11) 3_665 3_664
Se4 Cs2A Se4 77.3(15) 1_554 3_664
Cs2 Cs2A P2 97(4) . 9_556
Cs2A Cs2A P2 135.3(8) 2_655 9_556
Cs2A Cs2A P2 135.3(8) 3_665 9_556
Se4 Cs2A P2 106.4(16) 1_554 9_556
Se4 Cs2A P2 106.4(16) 3_664 9_556
Cs2 Cs2A Se4 110(3) . 7_666
Cs2A Cs2A Se4 164.5(11) 2_655 7_666
Cs2A Cs2A Se4 113.6(7) 3_665 7_666
Se4 Cs2A Se4 113(2) 1_554 7_666
Se4 Cs2A Se4 72.2(10) 3_664 7_666
P2 Cs2A Se4 37.8(6) 9_556 7_666
Cs2 Cs2A Se4 110(3) . 9_556
Cs2A Cs2A Se4 113.6(7) 2_655 9_556
Cs2A Cs2A Se4 164.5(11) 3_665 9_556
Se4 Cs2A Se4 72.2(10) 1_554 9_556
Se4 Cs2A Se4 113(2) 3_664 9_556
P2 Cs2A Se4 37.8(6) 9_556 9_556
Se4 Cs2A Se4 68.5(11) 7_666 9_556
Cs2 Cs2A P2 146(4) . 3_664
Cs2A Cs2A P2 97.2(9) 2_655 3_664
Cs2A Cs2A P2 97.2(9) 3_665 3_664
Se4 Cs2A P2 39.0(7) 1_554 3_664
Se4 Cs2A P2 39.0(7) 3_664 3_664
P2 Cs2A P2 117(2) 9_556 3_664
Se4 Cs2A P2 97.7(16) 7_666 3_664
Se4 Cs2A P2 97.7(16) 9_556 3_664
Cs2 Cs2A Cs2A 156(5) . 7_665
Cs2A Cs2A Cs2A 142.1(10) 2_655 7_665
Cs2A Cs2A Cs2A 142.1(10) 3_665 7_665
Se4 Cs2A Cs2A 61.2(15) 1_554 7_665
Se4 Cs2A Cs2A 61.2(15) 3_664 7_665
P2 Cs2A Cs2A 59.2(14) 9_556 7_665
Se4 Cs2A Cs2A 52.2(11) 7_666 7_665
Se4 Cs2A Cs2A 52.2(11) 9_556 7_665
P2 Cs2A Cs2A 57.3(17) 3_664 7_665
Cs2 Cs2A Se4 88(4) . 2_654
Cs2A Cs2A Se4 48.6(8) 2_655 2_654
Cs2A Cs2A Se4 48.6(8) 3_665 2_654
Se4 Cs2A Se4 69.5(10) 1_554 2_654
Se4 Cs2A Se4 69.5(10) 3_664 2_654
P2 Cs2A Se4 175(2) 9_556 2_654
Se4 Cs2A Se4 139.8(11) 7_666 2_654
Se4 Cs2A Se4 139.8(11) 9_556 2_654
P2 Cs2A Se4 58.1(8) 3_664 2_654
Cs2A Cs2A Se4 115(2) 7_665 2_654
Cs2 Cs2A P2 120(4) . 1_554
Cs2A Cs2A P2 68.1(10) 2_655 1_554
Cs2A Cs2A P2 82.6(8) 3_665 1_554
Se4 Cs2A P2 36.7(6) 1_554 1_554
Se4 Cs2A P2 60.2(10) 3_664 1_554
P2 Cs2A P2 140(2) 9_556 1_554
Se4 Cs2A P2 126.7(19) 7_666 1_554
Se4 Cs2A P2 108.8(13) 9_556 1_554
P2 Cs2A P2 29.1(5) 3_664 1_554
Cs2A Cs2A P2 83(2) 7_665 1_554
Se4 Cs2A P2 35.1(5) 2_654 1_554
Cs3A Cs3 Se3A 90.82(9) . .
Cs3A Cs3 Se3A 90.82(12) . 3
Se3A Cs3 Se3A 119.980(11) . 3
Cs3A Cs3 Se3A 90.82(12) . 12
Se3A Cs3 Se3A 58.8(3) . 12
Se3A Cs3 Se3A 178.0(2) 3 12
Cs3A Cs3 Se3A 90.82(9) . 10
Se3A Cs3 Se3A 61.2(3) . 10
Se3A Cs3 Se3A 58.8(3) 3 10
Se3A Cs3 Se3A 119.980(13) 12 10
Cs3A Cs3 Se3A 90.82(9) . 11
Se3A Cs3 Se3A 178.0(3) . 11
Se3A Cs3 Se3A 61.2(3) 3 11
Se3A Cs3 Se3A 119.980(16) 12 11
Se3A Cs3 Se3A 119.980(17) 10 11
Cs3A Cs3 Se3A 90.82(9) . 2
Se3A Cs3 Se3A 119.980(19) . 2
Se3A Cs3 Se3A 119.980(16) 3 2
Se3A Cs3 Se3A 61.2(3) 12 2
Se3A Cs3 Se3A 178.0(3) 10 2
Se3A Cs3 Se3A 58.8(3) 11 2
Cs3A Cs3 P1 68.57(10) . 3
Se3A Cs3 P1 90.87(16) . 3
Se3A Cs3 P1 36.32(14) 3 3
Se3A Cs3 P1 143.73(15) 12 3
Se3A Cs3 P1 36.32(14) 10 3
Se3A Cs3 P1 90.87(17) 11 3
Se3A Cs3 P1 143.73(16) 2 3
Cs3A Cs3 P1 68.57(9) . 2
Se3A Cs3 P1 143.73(15) . 2
Se3A Cs3 P1 90.87(15) 3 2
Se3A Cs3 P1 90.87(15) 12 2
Se3A Cs3 P1 143.73(15) 10 2
Se3A Cs3 P1 36.32(14) 11 2
Se3A Cs3 P1 36.32(14) 2 2
P1 Cs3 P1 107.44(10) 3 2
Cs3A Cs3 P1 68.57(10) . .
Se3A Cs3 P1 36.32(14) . .
Se3A Cs3 P1 143.73(15) 3 .
Se3A Cs3 P1 36.32(15) 12 .
Se3A Cs3 P1 90.87(16) 10 .
Se3A Cs3 P1 143.73(16) 11 .
Se3A Cs3 P1 90.87(17) 2 .
P1 Cs3 P1 107.44(10) 3 .
P1 Cs3 P1 107.44(10) 2 .
Cs3A Cs3 Se4 35.79(2) . .
Se3A Cs3 Se4 60.14(9) . .
Se3A Cs3 Se4 120.99(10) 3 .
Se3A Cs3 Se4 60.14(10) 12 .
Se3A Cs3 Se4 91.02(12) 10 .
Se3A Cs3 Se4 120.99(10) 11 .
Se3A Cs3 Se4 91.02(12) 2 .
P1 Cs3 Se4 88.61(8) 3 .
P1 Cs3 Se4 88.61(8) 2 .
P1 Cs3 Se4 32.78(9) . .
Cs3A Cs3 Se4 35.79(2) . 2
Se3A Cs3 Se4 120.99(10) . 2
Se3A Cs3 Se4 91.02(12) 3 2
Se3A Cs3 Se4 91.02(12) 12 2
Se3A Cs3 Se4 120.99(10) 10 2
Se3A Cs3 Se4 60.14(9) 11 2
Se3A Cs3 Se4 60.14(9) 2 2
P1 Cs3 Se4 88.61(8) 3 2
P1 Cs3 Se4 32.78(9) 2 2
P1 Cs3 Se4 88.61(8) . 2
Se4 Cs3 Se4 60.86(3) . 2
Cs3 Cs3A Se4 130.7(5) . .
Cs3 Cs3A Se4 130.7(5) . 2
Se4 Cs3A Se4 82.1(8) . 2
Cs3 Cs3A Se4 130.7(5) . 3
Se4 Cs3A Se4 82.1(8) . 3
Se4 Cs3A Se4 82.1(8) 2 3
Cs3 Cs3A P1 92.8(6) . 3
Se4 Cs3A P1 110.3(6) . 3
Se4 Cs3A P1 110.3(6) 2 3
Se4 Cs3A P1 37.82(12) 3 3
Cs3 Cs3A P1 92.8(6) . 2
Se4 Cs3A P1 110.3(6) . 2
Se4 Cs3A P1 37.82(12) 2 2
Se4 Cs3A P1 110.3(6) 3 2
P1 Cs3A P1 119.76(11) 3 2
Cs3 Cs3A P1 92.8(6) . .
Se4 Cs3A P1 37.82(12) . .
Se4 Cs3A P1 110.3(6) 2 .
Se4 Cs3A P1 110.3(6) 3 .
P1 Cs3A P1 119.76(11) 3 .
P1 Cs3A P1 119.76(11) 2 .
Cs3 Cs3A Se3A 71.4(6) . .
Se4 Cs3A Se3A 65.2(2) . .
Se4 Cs3A Se3A 145.7(7) 2 .
Se4 Cs3A Se3A 102.4(4) 3 .
P1 Cs3A Se3A 91.5(2) 3 .
P1 Cs3A Se3A 146.2(6) 2 .
P1 Cs3A Se3A 35.97(15) . .
Cs3 Cs3A Se3A 71.4(6) . 3
Se4 Cs3A Se3A 145.7(7) . 3
Se4 Cs3A Se3A 102.4(4) 2 3
Se4 Cs3A Se3A 65.2(2) 3 3
P1 Cs3A Se3A 35.98(14) 3 3
P1 Cs3A Se3A 91.5(2) 2 3
P1 Cs3A Se3A 146.2(6) . 3
Se3A Cs3A Se3A 110.4(6) . 3
Cs3 Cs3A Se3A 71.4(6) . 10
Se4 Cs3A Se3A 102.4(4) . 10
Se4 Cs3A Se3A 145.7(7) 2 10
Se4 Cs3A Se3A 65.2(2) 3 10
P1 Cs3A Se3A 35.98(15) 3 10
P1 Cs3A Se3A 146.2(6) 2 10
P1 Cs3A Se3A 91.5(2) . 10
Se3A Cs3A Se3A 57.7(3) . 10
Se3A Cs3A Se3A 55.5(4) 3 10
Cs3 Cs3A Se3A 71.4(6) . 12
Se4 Cs3A Se3A 65.2(2) . 12
Se4 Cs3A Se3A 102.4(4) 2 12
Se4 Cs3A Se3A 145.7(7) 3 12
P1 Cs3A Se3A 146.2(6) 3 12
P1 Cs3A Se3A 91.5(2) 2 12
P1 Cs3A Se3A 35.98(14) . 12
Se3A Cs3A Se3A 55.5(5) . 12
Se3A Cs3A Se3A 142.9(12) 3 12
Se3A Cs3A Se3A 110.4(6) 10 12
Cs3 Cs3A Se3A 71.4(6) . 11
Se4 Cs3A Se3A 145.7(7) . 11
Se4 Cs3A Se3A 65.2(2) 2 11
Se4 Cs3A Se3A 102.4(4) 3 11
P1 Cs3A Se3A 91.5(3) 3 11
P1 Cs3A Se3A 35.98(15) 2 11
P1 Cs3A Se3A 146.2(6) . 11
Se3A Cs3A Se3A 142.9(12) . 11
Se3A Cs3A Se3A 57.7(3) 3 11
Se3A Cs3A Se3A 110.4(6) 10 11
Se3A Cs3A Se3A 110.4(6) 12 11
Sn2 Se1 Sn2 89.75(3) 2_655 .
Sn2 Se1 Sn2 89.75(3) 2_655 3_665
Sn2 Se1 Sn2 89.75(3) . 3_665
Sn2 Se2 Sn2 90.77(2) . 3_665
Sn2 Se2 Sn1 89.60(2) . .
Sn2 Se2 Sn1 89.60(2) 3_665 .
Sn2 Se2 Cs3 134.610(11) . .
Sn2 Se2 Cs3 134.610(11) 3_665 .
Sn1 Se2 Cs3 89.78(3) . .
Se3A Se3 P2 97(6) 11_655 .
Se3A Se3 P1 125(9) 11_655 .
P2 Se3 P1 31.9(4) . .
Se3A Se3 P1 77(9) 11_655 2_655
P2 Se3 P1 31.9(4) . 2_655
P1 Se3 P1 49.2(7) . 2_655
Se3A Se3 Sn1 100(8) 11_655 .
P2 Se3 Sn1 99.1(12) . .
P1 Se3 Sn1 79.3(10) . .
P1 Se3 Sn1 79.3(10) 2_655 .
Se3A Se3 Cs3 165(10) 11_655 .
P2 Se3 Cs3 90.1(3) . .
P1 Se3 Cs3 66.2(2) . .
P1 Se3 Cs3 115.3(7) 2_655 .
Sn1 Se3 Cs3 91.6(4) . .
Se3A Se3 Cs3 12(10) 11_655 1_655
P2 Se3 Cs3 90.1(3) . 1_655
P1 Se3 Cs3 115.3(7) . 1_655
P1 Se3 Cs3 66.2(2) 2_655 1_655
Sn1 Se3 Cs3 91.6(4) . 1_655
Cs3 Se3 Cs3 176.6(9) . 1_655
Se3A Se3 Cs3A 22(7) 11_655 1_655
P2 Se3 Cs3A 75.6(5) . 1_655
P1 Se3 Cs3A 103.8(6) . 1_655
P1 Se3 Cs3A 56.2(3) 2_655 1_655
Sn1 Se3 Cs3A 101.5(5) . 1_655
Cs3 Se3 Cs3A 161.9(5) . 1_655
Cs3 Se3 Cs3A 16.5(5) 1_655 1_655
Se3A Se3 Cs3A 158(7) 11_655 .
P2 Se3 Cs3A 75.6(5) . .
P1 Se3 Cs3A 56.2(3) . .
P1 Se3 Cs3A 103.8(6) 2_655 .
Sn1 Se3 Cs3A 101.5(5) . .
Cs3 Se3 Cs3A 16.5(5) . .
Cs3 Se3 Cs3A 161.9(5) 1_655 .
Cs3A Se3 Cs3A 145.4(10) 1_655 .
Se3A Se3 Cs2 83(6) 11_655 7_656
P2 Se3 Cs2 63.2(4) . 7_656
P1 Se3 Cs2 84.7(2) . 7_656
P1 Se3 Cs2 84.7(2) 2_655 7_656
Sn1 Se3 Cs2 162.4(9) . 7_656
Cs3 Se3 Cs2 88.6(3) . 7_656
Cs3 Se3 Cs2 88.6(3) 1_655 7_656
Cs3A Se3 Cs2 75.1(4) 1_655 7_656
Cs3A Se3 Cs2 75.1(4) . 7_656
Se3A Se3 Cs2A 86(4) 11_655 8_556
P2 Se3 Cs2A 52.4(10) . 8_556
P1 Se3 Cs2A 74.9(9) . 8_556
P1 Se3 Cs2A 74.9(9) 2_655 8_556
Sn1 Se3 Cs2A 151.5(13) . 8_556
Cs3 Se3 Cs2A 88.75(19) . 8_556
Cs3 Se3 Cs2A 88.75(19) 1_655 8_556
Cs3A Se3 Cs2A 73.7(5) 1_655 8_556
Cs3A Se3 Cs2A 73.7(5) . 8_556
Cs2 Se3 Cs2A 10.8(9) 7_656 8_556
Se3A Se3A P1 107.6(16) 11_655 .
Se3A Se3A P2 83.1(17) 11_655 .
P1 Se3A P2 31.8(2) . .
Se3A Se3A P1 60.1(15) 11_655 2_655
P1 Se3A P1 47.5(4) . 2_655
P2 Se3A P1 30.1(3) . 2_655
Se3A Se3A Sn1 84.2(13) 11_655 .
P1 Se3A Sn1 78.7(5) . .
P2 Se3A Sn1 96.0(3) . .
P1 Se3A Sn1 75.1(5) 2_655 .
Se3A Se3A Cs3 178.99(18) 11_655 .
P1 Se3A Cs3 72.4(17) . .
P2 Se3A Cs3 96.5(17) . .
P1 Se3A Cs3 119.9(15) 2_655 .
Sn1 Se3A Cs3 96.8(15) . .
Se3A Se3A Cs3A 161.4(6) 11_655 .
P1 Se3A Cs3A 61.8(14) . .
P2 Se3A Cs3A 81.1(15) . .
P1 Se3A Cs3A 107.6(13) 2_655 .
Sn1 Se3A Cs3A 107.0(17) . .
Cs3 Se3A Cs3A 17.7(6) . .
Se3A Se3A Cs2 86.1(10) 11_655 7_656
P1 Se3A Cs2 85.8(2) . 7_656
P2 Se3A Cs2 63.5(3) . 7_656
P1 Se3A Cs2 83.2(5) 2_655 7_656
Sn1 Se3A Cs2 158.3(9) . 7_656
Cs3 Se3A Cs2 92.9(9) . 7_656
Cs3A Se3A Cs2 78.3(7) . 7_656
Se3A Se3A Cs3 0.89(8) 11_655 1_655
P1 Se3A Cs3 107.5(15) . 1_655
P2 Se3A Cs3 82.7(16) . 1_655
P1 Se3A Cs3 60.0(13) 2_655 1_655
Sn1 Se3A Cs3 85.0(13) . 1_655
Cs3 Se3A Cs3 178.1(2) . 1_655
Cs3A Se3A Cs3 160.7(6) . 1_655
Cs2 Se3A Cs3 85.2(10) 7_656 1_655
Se3A Se3A Cs3A 16.2(5) 11_655 1_655
P1 Se3A Cs3A 97.2(14) . 1_655
P2 Se3A Cs3A 69.4(15) . 1_655
P1 Se3A Cs3A 51.1(12) 2_655 1_655
Sn1 Se3A Cs3A 94.3(14) . 1_655
Cs3 Se3A Cs3A 162.9(5) . 1_655
Cs3A Se3A Cs3A 145.2(10) . 1_655
Cs2 Se3A Cs3A 72.5(8) 7_656 1_655
Cs3 Se3A Cs3A 15.5(5) 1_655 1_655
Se3A Se3A Cs2A 86.3(9) 11_655 8_556
P1 Se3A Cs2A 75.5(9) . 8_556
P2 Se3A Cs2A 52.8(10) . 8_556
P1 Se3A Cs2A 73.9(9) 2_655 8_556
Sn1 Se3A Cs2A 148.3(10) . 8_556
Cs3 Se3A Cs2A 92.7(8) . 8_556
Cs3A Se3A Cs2A 76.4(7) . 8_556
Cs2 Se3A Cs2A 10.8(9) 7_656 8_556
Cs3 Se3A Cs2A 85.5(9) 1_655 8_556
Cs3A Se3A Cs2A 71.3(8) 1_655 8_556
P1 Se4 P2 33.10(18) . .
P1 Se4 P2 33.10(19) . 3_665
P2 Se4 P2 48.3(4) . 3_665
P1 Se4 Cs3A 83.9(6) . .
P2 Se4 Cs3A 105.7(5) . .
P2 Se4 Cs3A 105.7(5) 3_665 .
P1 Se4 Cs2A 105.4(7) . 1_556
P2 Se4 Cs2A 86.6(9) . 1_556
P2 Se4 Cs2A 79.4(7) 3_665 1_556
Cs3A Se4 Cs2A 167.1(11) . 1_556
P1 Se4 Cs2A 105.4(7) . 2_656
P2 Se4 Cs2A 79.4(7) . 2_656
P2 Se4 Cs2A 86.6(9) 3_665 2_656
Cs3A Se4 Cs2A 167.1(11) . 2_656
Cs2A Se4 Cs2A 18(2) 1_556 2_656
P1 Se4 Cs2A 98.8(8) . 8_556
P2 Se4 Cs2A 69.8(6) . 8_556
P2 Se4 Cs2A 116.3(5) 3_665 8_556
Cs3A Se4 Cs2A 103.6(10) . 8_556
Cs2A Se4 Cs2A 84.1(6) 1_556 8_556
Cs2A Se4 Cs2A 67(2) 2_656 8_556
P1 Se4 Cs2A 98.8(8) . 7_666
P2 Se4 Cs2A 116.3(5) . 7_666
P2 Se4 Cs2A 69.8(6) 3_665 7_666
Cs3A Se4 Cs2A 103.6(10) . 7_666
Cs2A Se4 Cs2A 67(2) 1_556 7_666
Cs2A Se4 Cs2A 84.1(6) 2_656 7_666
Cs2A Se4 Cs2A 149(2) 8_556 7_666
P1 Se4 Cs2A 95.6(12) . 3_666
P2 Se4 Cs2A 73.9(10) . 3_666
P2 Se4 Cs2A 73.9(10) 3_665 3_666
Cs3A Se4 Cs2A 179.6(13) . 3_666
Cs2A Se4 Cs2A 13.3(15) 1_556 3_666
Cs2A Se4 Cs2A 13.3(16) 2_656 3_666
Cs2A Se4 Cs2A 76.5(9) 8_556 3_666
Cs2A Se4 Cs2A 76.5(8) 7_666 3_666
P1 Se4 Cs3 70.39(18) . .
P2 Se4 Cs3 93.41(14) . .
P2 Se4 Cs3 93.41(14) 3_665 .
Cs3A Se4 Cs3 13.6(5) . .
Cs2A Se4 Cs3 170.3(10) 1_556 .
Cs2A Se4 Cs3 170.3(10) 2_656 .
Cs2A Se4 Cs3 105.0(11) 8_556 .
Cs2A Se4 Cs3 105.0(11) 7_666 .
Cs2A Se4 Cs3 166.0(11) 3_666 .
P1 Se4 Cs2 108.38(19) . 1_556
P2 Se4 Cs2 85.47(14) . 1_556
P2 Se4 Cs2 85.47(14) 3_665 1_556
Cs3A Se4 Cs2 167.7(5) . 1_556
Cs2A Se4 Cs2 9.2(10) 1_556 1_556
Cs2A Se4 Cs2 9.2(10) 2_656 1_556
Cs2A Se4 Cs2 75.1(11) 8_556 1_556
Cs2A Se4 Cs2 75.1(11) 7_666 1_556
Cs2A Se4 Cs2 12.8(11) 3_666 1_556
Cs3 Se4 Cs2 178.77(4) . 1_556
P1 Se4 Cs2 92.73(3) . 7_666
P2 Se4 Cs2 115.52(18) . 7_666
P2 Se4 Cs2 67.30(18) 3_665 7_666
Cs3A Se4 Cs2 93.02(4) . 7_666
Cs2A Se4 Cs2 77.8(11) 1_556 7_666
Cs2A Se4 Cs2 95.4(11) 2_656 7_666
Cs2A Se4 Cs2 160.6(11) 8_556 7_666
Cs2A Se4 Cs2 11.7(11) 7_666 7_666
Cs2A Se4 Cs2 86.99(5) 3_666 7_666
Cs3 Se4 Cs2 93.51(3) . 7_666
Cs2 Se4 Cs2 86.53(3) 1_556 7_666
P2 P1 P2 95.7(8) . 3_665
P2 P1 P1 88.6(4) . 3_665
P2 P1 P1 40.1(4) 3_665 3_665
P2 P1 P1 40.1(4) . 2_655
P2 P1 P1 88.6(4) 3_665 2_655
P1 P1 P1 60.001(1) 3_665 2_655
P2 P1 Se4 81.5(3) . .
P2 P1 Se4 81.5(3) 3_665 .
P1 P1 Se4 119.46(15) 3_665 .
P1 P1 Se4 119.46(15) 2_655 .
P2 P1 Se3A 76.5(13) . .
P2 P1 Se3A 158.5(14) 3_665 .
P1 P1 Se3A 118.9(12) 3_665 .
P1 P1 Se3A 72.5(16) 2_655 .
Se4 P1 Se3A 116.3(6) . .
P2 P1 Se3A 158.5(14) . 12
P2 P1 Se3A 76.5(13) 3_665 12
P1 P1 Se3A 72.5(16) 3_665 12
P1 P1 Se3A 118.9(11) 2_655 12
Se4 P1 Se3A 116.3(6) . 12
Se3A P1 Se3A 103.4(16) . 12
P2 P1 P2 55.1(4) . 2_655
P2 P1 P2 55.1(4) 3_665 2_655
P1 P1 P2 33.57(9) 3_665 2_655
P1 P1 P2 33.57(9) 2_655 2_655
Se4 P1 P2 108.8(3) . 2_655
Se3A P1 P2 105.5(16) . 2_655
Se3A P1 P2 105.5(16) 12 2_655
P2 P1 Se3 151.8(7) . 3_665
P2 P1 Se3 72.0(4) 3_665 3_665
P1 P1 Se3 65.4(3) 3_665 3_665
P1 P1 Se3 112.8(6) 2_655 3_665
Se4 P1 Se3 120.0(6) . 3_665
Se3A P1 Se3 105.6(4) . 3_665
Se3A P1 Se3 7.1(12) 12 3_665
P2 P1 Se3 98.4(4) 2_655 3_665
P2 P1 Se3 72.0(4) . .
P2 P1 Se3 151.8(7) 3_665 .
P1 P1 Se3 112.8(6) 3_665 .
P1 P1 Se3 65.4(3) 2_655 .
Se4 P1 Se3 120.0(6) . .
Se3A P1 Se3 7.1(12) . .
Se3A P1 Se3 105.6(4) 12 .
P2 P1 Se3 98.4(4) 2_655 .
Se3 P1 Se3 106.9(8) 3_665 .
P2 P1 Se3A 67.5(10) . 11_655
P2 P1 Se3A 147.2(15) 3_665 11_655
P1 P1 Se3A 109.1(12) 3_665 11_655
P1 P1 Se3A 60.1(14) 2_655 11_655
Se4 P1 Se3A 120.9(6) . 11_655
Se3A P1 Se3A 12(3) . 11_655
Se3A P1 Se3A 108.6(3) 12 11_655
P2 P1 Se3A 93.2(14) 2_655 11_655
Se3 P1 Se3A 109.3(7) 3_665 11_655
Se3 P1 Se3A 5.4(16) . 11_655
P2 P1 Se3A 147.2(15) . 3_665
P2 P1 Se3A 67.5(10) 3_665 3_665
P1 P1 Se3A 60.1(15) 3_665 3_665
P1 P1 Se3A 109.1(12) 2_655 3_665
Se4 P1 Se3A 120.9(6) . 3_665
Se3A P1 Se3A 108.6(3) . 3_665
Se3A P1 Se3A 12(3) 12 3_665
P2 P1 Se3A 93.2(15) 2_655 3_665
Se3 P1 Se3A 5.4(16) 3_665 3_665
Se3 P1 Se3A 109.3(7) . 3_665
Se3A P1 Se3A 111.3(4) 11_655 3_665
P1 P2 P1 99.8(7) 2_655 .
P1 P2 P2 91.4(4) 2_655 3_665
P1 P2 P2 42.2(4) . 3_665
P1 P2 P2 42.2(4) 2_655 2_655
P1 P2 P2 91.4(4) . 2_655
P2 P2 P2 60.000(3) 3_665 2_655
P1 P2 Se3 76.2(6) 2_655 .
P1 P2 Se3 76.2(6) . .
P2 P2 Se3 114.1(6) 3_665 .
P2 P2 Se3 114.1(6) 2_655 .
P1 P2 P1 57.8(4) 2_655 3_665
P1 P2 P1 57.8(4) . 3_665
P2 P2 P1 33.57(9) 3_665 3_665
P2 P2 P1 33.57(9) 2_655 3_665
Se3 P2 P1 102.3(8) . 3_665
P1 P2 Se4 65.4(3) 2_655 2_655
P1 P2 Se4 157.1(5) . 2_655
P2 P2 Se4 117.71(18) 3_665 2_655
P2 P2 Se4 65.84(18) 2_655 2_655
Se3 P2 Se4 114.3(3) . 2_655
P1 P2 Se4 99.4(2) 3_665 2_655
P1 P2 Se4 157.1(5) 2_655 .
P1 P2 Se4 65.4(3) . .
P2 P2 Se4 65.84(18) 3_665 .
P2 P2 Se4 117.71(18) 2_655 .
Se3 P2 Se4 114.3(3) . .
P1 P2 Se4 99.4(2) 3_665 .
Se4 P2 Se4 121.9(3) 2_655 .
P1 P2 Se3A 82.5(13) 2_655 .
P1 P2 Se3A 71.6(14) . .
P2 P2 Se3A 111.3(11) 3_665 .
P2 P2 Se3A 119.0(7) 2_655 .
Se3 P2 Se3A 7.1(15) . .
P1 P2 Se3A 103.6(4) 3_665 .
Se4 P2 Se3A 120.5(16) 2_655 .
Se4 P2 Se3A 107.3(16) . .
P1 P2 Se3A 71.6(14) 2_655 11_655
P1 P2 Se3A 82.5(13) . 11_655
P2 P2 Se3A 119.0(7) 3_665 11_655
P2 P2 Se3A 111.3(12) 2_655 11_655
Se3 P2 Se3A 7.1(15) . 11_655
P1 P2 Se3A 103.6(4) 3_665 11_655
Se4 P2 Se3A 107.3(16) 2_655 11_655
Se4 P2 Se3A 120.5(17) . 11_655
Se3A P2 Se3A 14(3) . 11_655
P1 P2 Cs2A 128.4(5) 2_655 8_556
P1 P2 Cs2A 128.4(5) . 8_556
P2 P2 Cs2A 135.3(8) 3_665 8_556
P2 P2 Cs2A 135.3(8) 2_655 8_556
Se3 P2 Cs2A 96.7(14) . 8_556
P1 P2 Cs2A 161.0(12) 3_665 8_556
Se4 P2 Cs2A 72.4(5) 2_655 8_556
Se4 P2 Cs2A 72.4(5) . 8_556
Se3A P2 Cs2A 95.2(12) . 8_556
Se3A P2 Cs2A 95.2(12) 11_655 8_556
P1 P2 Cs2A 115.3(7) 2_655 2_656
P1 P2 Cs2A 115.4(7) . 2_656
P2 P2 Cs2A 82.8(9) 3_665 2_656
P2 P2 Cs2A 82.8(9) 2_655 2_656
Se3 P2 Cs2A 160.1(13) . 2_656
P1 P2 Cs2A 97.5(11) 3_665 2_656
Se4 P2 Cs2A 61.67(17) 2_655 2_656
Se4 P2 Cs2A 61.67(17) . 2_656
Se3A P2 Cs2A 157.7(11) . 2_656
Se3A P2 Cs2A 157.7(10) 11_655 2_656
Cs2A P2 Cs2A 63(2) 8_556 2_656

loop_
_geom_bond_atom_site_label_1
_geom_bond_atom_site_label_2
_geom_bond_distance
_geom_bond_site_symmetry_2
Sn1 Se3 2.66(3) .
Sn1 Se3 2.66(3) 2_655
Sn1 Se3 2.66(2) 3_665
Sn1 Se2 2.7039(9) .
Sn1 Se2 2.7039(9) 2_655
Sn1 Se2 2.7039(9) 3_665
Sn1 Se3A 2.724(5) 2_655
Sn1 Se3A 2.724(5) 10_665
Sn1 Se3A 2.724(5) 11_655
Sn1 Se3A 2.724(5) 3_665
Sn1 Se3A 2.724(5) 12
Sn1 Se3A 2.724(5) .
Sn2 Se2 2.7026(6) 8_556
Sn2 Se2 2.7026(6) 2_655
Sn2 Se2 2.7026(6) 7_656
Sn2 Se2 2.7026(6) .
Sn2 Se1 2.7266(7) .
Sn2 Se1 2.7266(7) 7_656
Cs2 Cs2A 0.83(7) .
Cs2 Cs2A 0.83(7) 2_655
Cs2 Cs2A 0.83(7) 3_665
Cs2 P2 3.638(7) 8_666
Cs2 P2 3.638(7) 7_656
Cs2 P2 3.638(7) 9_556
Cs2 Se4 3.7693(19) 2_654
Cs2 Se4 3.7693(19) 1_554
Cs2 Se4 3.7693(19) 3_664
Cs2 Se4 3.8565(6) 9_656
Cs2 Se4 3.8565(6) 7_656
Cs2 Se4 3.8565(6) 8_666
Cs2A Cs2A 0.96(11) 2_655
Cs2A Cs2A 0.96(11) 3_665
Cs2A Se4 3.15(5) 1_554
Cs2A Se4 3.15(5) 3_664
Cs2A P2 3.44(5) 9_556
Cs2A Se4 3.49(5) 7_666
Cs2A Se4 3.49(5) 9_556
Cs2A P2 3.51(6) 3_664
Cs2A Cs2A 3.66(14) 7_665
Cs2A Se4 3.70(5) 2_654
Cs2A P2 3.76(5) 1_554
Cs3 Cs3A 1.15(4) .
Cs3 Se3A 3.57(7) .
Cs3 Se3A 3.57(7) 3
Cs3 Se3A 3.57(7) 12
Cs3 Se3A 3.57(7) 10
Cs3 Se3A 3.57(7) 11
Cs3 Se3A 3.57(7) 2
Cs3 P1 3.595(7) 3
Cs3 P1 3.595(7) 2
Cs3 P1 3.595(7) .
Cs3 Se4 3.7160(16) .
Cs3 Se4 3.7160(16) 2
Cs3A Se4 2.86(2) .
Cs3A Se4 2.86(2) 2
Cs3A Se4 2.86(2) 3
Cs3A P1 3.351(7) 3
Cs3A P1 3.351(7) 2
Cs3A P1 3.351(7) .
Cs3A Se3A 3.77(6) .
Cs3A Se3A 3.77(7) 3
Cs3A Se3A 3.77(6) 10
Cs3A Se3A 3.77(7) 12
Cs3A Se3A 3.77(6) 11
Se1 Sn2 2.7266(7) 2_655
Se1 Sn2 2.7266(7) 3_665
Se2 Sn2 2.7026(6) 3_665
Se3 Se3A 0.28(5) 11_655
Se3 P2 2.23(2) .
Se3 P1 2.28(2) .
Se3 P1 2.28(2) 2_655
Se3 Cs3 3.8493(10) 1_655
Se3 Cs3A 4.030(11) 1_655
Se3 Cs2 4.050(17) 7_656
Se3 Cs2A 4.32(5) 8_556
Se3A Se3A 0.55(13) 11_655
Se3A P1 2.23(3) .
Se3A P2 2.289(9) .
Se3A P1 2.46(3) 2_655
Se3A Cs2 4.026(10) 7_656
Se3A Cs3 4.12(7) 1_655
Se3A Cs3A 4.29(6) 1_655
Se3A Cs2A 4.30(5) 8_556
Se4 P1 2.066(6) .
Se4 P2 2.248(3) .
Se4 P2 2.248(3) 3_665
Se4 Cs2A 3.15(5) 1_556
Se4 Cs2A 3.15(5) 2_656
Se4 Cs2A 3.49(5) 8_556
Se4 Cs2A 3.49(5) 7_666
Se4 Cs2A 3.70(5) 3_666
Se4 Cs2 3.7693(19) 1_556
Se4 Cs2 3.8564(6) 7_666
P1 P2 1.241(6) .
P1 P2 1.241(6) 3_665
P1 P1 1.899(11) 3_665
P1 P1 1.899(11) 2_655
P1 Se3A 2.23(3) 12
P1 P2 2.244(10) 2_655
P1 Se3 2.28(3) 3_665
P1 Se3A 2.46(3) 11_655
P1 Se3A 2.46(3) 3_665
P2 P1 1.241(6) 2_655
P2 P2 1.840(13) 3_665
P2 P2 1.840(13) 2_655
P2 P1 2.244(10) 3_665
P2 Se4 2.248(3) 2_655
P2 Se3A 2.289(9) 11_655
P2 Cs2A 3.44(5) 8_556
P2 Cs2A 3.51(6) 2_656
